data_7010964
loop_
_publ_author_name
'Neale G. Jones'
'Malcolm L. H. Green'
'Ino Vei'
'Andrew Cowley'
'Xavier Morise'
'Pierre Braunstein'

_publ_section_title
;
 Synthesis of molybdenum arene complexes containing amide-derived
 heterodifunctional P,O ligands
;
_journal_issue 7
_journal_name_full 'J. Chem. Soc., Dalton Trans.'
_journal_page_first 1487
_journal_page_last 1493
_journal_paper_doi 10.1039/b105957m
_journal_year 2002
_chemical_compound_source
;
synthesis as described
;
_chemical_formula_moiety ' C23 H24 Mo1 N1 O1 P1 '
_chemical_formula_sum 'C23 H24 Mo N O P'
_chemical_formula_weight 457.36
_chemical_melting_point ?
_chemical_name_systematic
;                                                                               
?                                                                               
;
_space_group_IT_number 64
_symmetry_cell_setting orthorhombic
_symmetry_space_group_name_Hall '-C 2ac 2'
_symmetry_space_group_name_H-M 'C m c a'
_atom_sites_solution_hydrogens geom
_atom_sites_solution_primary direct
_audit_creation_date 01-02-10
_audit_creation_method CRYSTALS_ver_12-03-99
_cell_angle_alpha 90
_cell_angle_beta 90
_cell_angle_gamma 90
_cell_formula_units_Z 8
_cell_length_a 14.8887(8)
_cell_length_b 16.5295(8)
_cell_length_c 16.1773(9)
_cell_measurement_reflns_used 2391
_cell_measurement_temperature 150
_cell_measurement_theta_max 27
_cell_measurement_theta_min 3
_cell_volume 3981.3(4)
_computing_cell_refinement
;                                                                               
KappaCCD software 'DENZO' (Otwinowski & Minor, 1996)                            
;
_computing_data_collection
;                                                                               
KappaCCD software 'Collect' (Nonius, 2000)                                      
;
_computing_data_reduction
;                                                                               
KappaCCD software 'DENZO' (Otwinowski & Minor, 1996)                            
;
_computing_publication_material
;                                                                               
CRYSTALS (Watkin et al, 2001)                                                   
;
_computing_structure_refinement
;                                                                               
CRYSTALS (Watkin et al, 2001)                                                   
;
_computing_structure_solution 'SIR92 (Giacovazzo et al, 1992)'
_diffrn_ambient_temperature 150
_diffrn_measured_fraction_theta_max 1.000
_diffrn_measurement_device_type
;                                                                               
Nonius KappaCCD                                                                 
;
_diffrn_measurement_method \w
_diffrn_radiation_monochromator graphite
_diffrn_radiation_type 'Mo K\a'
_diffrn_radiation_wavelength 0.71073
_diffrn_reflns_av_R_equivalents 0.025
_diffrn_reflns_limit_h_max 19
_diffrn_reflns_limit_h_min -19
_diffrn_reflns_limit_k_max 21
_diffrn_reflns_limit_k_min -21
_diffrn_reflns_limit_l_max 21
_diffrn_reflns_limit_l_min -20
_diffrn_reflns_number 4476
_diffrn_reflns_theta_max 27.47
_diffrn_reflns_theta_min 4.14
_diffrn_standards_decay_% 0.00
_diffrn_standards_interval_count 0
_diffrn_standards_interval_time 0
_diffrn_standards_number 0
_exptl_absorpt_coefficient_mu 0.752
_exptl_absorpt_correction_T_max 0.94
_exptl_absorpt_correction_T_min 0.90
_exptl_absorpt_correction_type multi-scan
_exptl_absorpt_process_details
; 
Denzo/Scalepack (Otwinowski & Minor, 1996) 
;
_exptl_crystal_colour ' red  '
_exptl_crystal_density_diffrn 1.524
_exptl_crystal_density_meas ?
_exptl_crystal_description ' plate '
_exptl_crystal_F_000 1854.035
_exptl_crystal_size_max 0.20
_exptl_crystal_size_mid 0.14
_exptl_crystal_size_min 0.08
_refine_diff_density_max 0.64
_refine_diff_density_min -0.58
_refine_ls_extinction_coef 146.486
_refine_ls_extinction_method 'Larson 1970 Crystallographic Computing eq 22'
_refine_ls_goodness_of_fit_ref 1.0575
_refine_ls_hydrogen_treatment noref
_refine_ls_matrix_type full
_refine_ls_number_parameters 145
_refine_ls_number_reflns 1511
_refine_ls_R_factor_gt 0.0356
_refine_ls_shift/su_max 0.002028
_refine_ls_structure_factor_coef F
_refine_ls_weighting_details
;
Chebychev polynomial with 3 parameters, Carruthers & Watkin , 1979, 
0.507    0.919E-01 0.212    
;
_refine_ls_weighting_scheme calc
_refine_ls_wR_factor_ref 0.0387
_reflns_limit_h_max 19
_reflns_limit_h_min 0
_reflns_limit_k_max 21
_reflns_limit_k_min 0
_reflns_limit_l_max 20
_reflns_limit_l_min 0
_reflns_number_gt 1511
_reflns_number_total 2362
_reflns_threshold_expression >3.00\s(I)
_cod_data_source_file b105957m.txt
_cod_data_source_block Compound4a
_cod_depositor_comments
;
The following automatic conversions were performed:
'_symmetry_cell_setting' value 'Orthorhombic ' changed to 'orthorhombic'
according to '/home/adriana/struct/CIF-dictionaries/cif_core.dic'
dictionary named 'cif_core.dic' version 2.4.1 from 2010-06-29.

Automatic conversion script
Id: cif_fix_enum 1555 2011-01-17 13:19:09Z saulius 

The following automatic conversions were performed:

'_chemical_melting_point' value 'not measured' was changed to '?' -
the value is undefined or not given.

Automatic conversion script
Id: cif_fix_values 1569 2011-02-09 13:29:24Z adriana 
;
_cod_original_cell_volume 3981.3
_cod_original_sg_symbol_H-M 'C m c a '
_cod_original_formula_sum ' C23 H24 Mo1 N1 O1 P1 '
_cod_database_code 7010964

loop_
_symmetry_equiv_pos_as_xyz
x,y,z
-x,-y,-z
x+1/2,y+1/2,z
-x+1/2,-y+1/2,-z
-x,y,z
x,-y,-z
-x+1/2,y+1/2,z
x+1/2,-y+1/2,-z
x,-y+1/2,z+1/2
-x,y+1/2,-z+1/2
x+1/2,-y,z+1/2
-x+1/2,y,-z+1/2
-x,-y+1/2,z+1/2
x,y+1/2,-z+1/2
-x+1/2,-y,z+1/2
x+1/2,y,-z+1/2

loop_
_atom_site_label
_atom_site_fract_x
_atom_site_fract_y
_atom_site_fract_z
_atom_site_U_iso_or_equiv
_atom_site_occupancy
_atom_site_adp_type
Mo1 1.0000 -0.00422(3) 0.81119(3) 0.0241 1.0000 Uani
N1 1.0000 0.1931(3) 0.7836(3) 0.0317 1.0000 Uani
P1 1.0000 0.11341(8) 0.71934(8) 0.0257 1.0000 Uani
O1 1.0000 0.1005(2) 0.8902(2) 0.0413 1.0000 Uani
C1 0.9222(6) -0.1240(5) 0.7713(5) 0.0406 1.0000 Uani
C2 0.9569(5) -0.1316(4) 0.8509(5) 0.0337 1.0000 Uani
C3 0.9294(6) -0.0757(4) 0.9137(5) 0.0340 1.0000 Uani
C4 0.8691(3) -0.0247(3) 0.8839(3) 0.0541 0.5000 Uani
C5 0.8504(3) -0.0020(2) 0.8026(3) 0.0430 0.5000 Uani
C6 0.8833(4) -0.0538(3) 0.7391(3) 0.0527 0.5000 Uani
C7 1.0000 0.1733(3) 0.8612(3) 0.0302 1.0000 Uani
C8 1.0000 0.2386(3) 0.9264(4) 0.0385 1.0000 Uani
C9 0.9044(3) 0.1343(2) 0.6511(2) 0.0284 1.0000 Uani
C10 0.8424(3) 0.1918(3) 0.6724(3) 0.0558 1.0000 Uani
C11 0.7671(4) 0.2064(3) 0.6237(4) 0.0682 1.0000 Uani
C12 0.7528(3) 0.1636(3) 0.5532(3) 0.0446 1.0000 Uani
C13 0.8140(4) 0.1069(4) 0.5306(3) 0.0619 1.0000 Uani
C14 0.8887(3) 0.0914(3) 0.5795(3) 0.0622 1.0000 Uani
H11 0.9254 -0.1725 0.7345 0.0487 0.5000 Uiso
H21 0.9998 -0.1757 0.8641 0.0404 0.5000 Uiso
H31 0.9525 -0.0753 0.9718 0.0409 0.5000 Uiso
H41 0.9040 -0.0752 0.8952 0.0649 0.5000 Uiso
H42 0.8475 0.0096 0.9308 0.0649 1.0000 Uiso
H51 0.8157 0.0482 0.7896 0.0516 1.0000 Uiso
H61 0.9179 -0.1037 0.7538 0.0633 0.5000 Uiso
H62 0.8718 -0.0404 0.6797 0.0633 1.0000 Uiso
H81 1.0000 0.2132 0.9825 0.0462 1.0000 Uiso
H82 1.0548 0.2730 0.9199 0.0462 1.0000 Uiso
H101 0.8513 0.2239 0.7242 0.0670 1.0000 Uiso
H111 0.7230 0.2488 0.6407 0.0818 1.0000 Uiso
H121 0.6982 0.1736 0.5186 0.0535 1.0000 Uiso
H131 0.8052 0.0758 0.4782 0.0742 1.0000 Uiso
H141 0.9319 0.0483 0.5624 0.0746 1.0000 Uiso

loop_
_atom_site_aniso_label
_atom_site_aniso_U_11
_atom_site_aniso_U_22
_atom_site_aniso_U_33
_atom_site_aniso_U_23
_atom_site_aniso_U_13
_atom_site_aniso_U_12
Mo1 0.0273(2) 0.02102(19) 0.02389(19) -0.0006(2) 0.0000 0.0000
N1 0.035(2) 0.023(2) 0.037(2) -0.0001(18) 0.0000 0.0000
P1 0.0290(6) 0.0224(6) 0.0257(6) 0.0000(5) 0.0000 0.0000
O1 0.077(3) 0.0229(18) 0.0246(18) -0.0016(16) 0.0000 0.0000
C1 0.045(5) 0.024(3) 0.053(5) -0.008(3) 0.015(4) -0.015(3)
C2 0.034(4) 0.025(3) 0.042(4) 0.004(3) 0.001(3) -0.000(3)
C3 0.038(4) 0.033(4) 0.032(4) 0.003(3) 0.003(3) 0.004(3)
C4 0.031(2) 0.070(3) 0.062(3) 0.032(2) 0.002(2) -0.005(2)
C5 0.0316(17) 0.0316(17) 0.066(3) 0.009(2) -0.0138(19) -0.0055(18)
C6 0.064(3) 0.0332(19) 0.061(3) -0.002(2) -0.030(3) -0.006(2)
C7 0.036(3) 0.021(2) 0.033(3) -0.006(2) 0.0000 0.0000
C8 0.046(3) 0.035(3) 0.034(3) -0.004(2) 0.0000 0.0000
C9 0.0317(18) 0.0249(16) 0.0285(18) 0.0061(14) -0.0023(16) -0.0039(14)
C10 0.048(3) 0.060(3) 0.059(3) -0.021(2) -0.021(2) 0.022(2)
C11 0.059(3) 0.063(3) 0.082(4) -0.020(3) -0.031(3) 0.025(3)
C12 0.036(2) 0.045(2) 0.052(2) 0.019(2) -0.013(2) -0.0097(19)
C13 0.055(3) 0.086(4) 0.045(2) -0.016(3) -0.017(2) 0.006(3)
C14 0.050(3) 0.081(4) 0.056(3) -0.030(3) -0.025(2) 0.024(3)

loop_
_atom_type_symbol
_atom_type_scat_dispersion_real
_atom_type_scat_dispersion_imag
_atom_type_scat_Cromer_Mann_a1
_atom_type_scat_Cromer_Mann_b1
_atom_type_scat_Cromer_Mann_a2
_atom_type_scat_Cromer_Mann_b2
_atom_type_scat_Cromer_Mann_a3
_atom_type_scat_Cromer_Mann_b3
_atom_type_scat_Cromer_Mann_a4
_atom_type_scat_Cromer_Mann_b4
_atom_type_scat_Cromer_Mann_c
_atom_type_scat_source
'C   ' 0.0020 0.0020 2.3100 20.8439 1.0200 10.2075 1.5886 0.5687 0.8650 51.6512 0.2156 International_Tables_Vol_IV_Table_2.2B
'H   ' 0.0000 0.0000 0.4930 10.5109 0.3229 26.1257 0.1402 3.1424 0.0408 57.7997 0.0030 International_Tables_Vol_IV_Table_2.2B
'Mo  ' -1.8250 0.6880 3.7025 0.2772 17.2356 1.0958 12.8876 11.0040 3.7429 61.6584 4.3875 International_Tables_Vol_IV_Table_2.2B
'N   ' 0.0040 0.0030 12.2126 0.0057 3.1322 9.8933 2.0125 28.9975 1.1663 0.5826 -11.5290 International_Tables_Vol_IV_Table_2.2B
'O   ' 0.0080 0.0060 3.0485 13.2771 2.2868 5.7011 1.5463 0.3239 0.8670 32.9089 0.2508 International_Tables_Vol_IV_Table_2.2B
'P   ' 0.0900 0.0950 6.4345 1.9067 4.1791 27.1570 1.7800 0.5260 1.4908 68.1645 1.1149 International_Tables_Vol_IV_Table_2.2B

loop_
_geom_angle_atom_site_label_1
_geom_angle_site_symmetry_1
_geom_angle_atom_site_label_2
_geom_angle_site_symmetry_2
_geom_angle_atom_site_label_3
_geom_angle_site_symmetry_3
_geom_angle
_geom_angle_publ_flag
P1 . Mo1 . O1 . 73.8(1) yes
P1 . Mo1 . C1 . 119.7(2) yes
O1 . Mo1 . C1 . 146.0(2) yes
P1 . Mo1 . C1 5_755 119.7(2) yes
O1 . Mo1 . C1 5_755 146.0(2) yes
C1 . Mo1 . C1 5_755 58.2(4) yes
P1 . Mo1 . C2 . 154.1(2) yes
O1 . Mo1 . C2 . 124.9(2) yes
C1 . Mo1 . C2 . 34.6(3) yes
C1 5_755 Mo1 . C2 . 56.5(3) yes
P1 . Mo1 . C2 5_755 154.1(2) yes
O1 . Mo1 . C2 5_755 124.9(2) yes
C1 . Mo1 . C2 5_755 56.5(3) yes
C1 5_755 Mo1 . C2 5_755 34.6(3) yes
C2 . Mo1 . C2 5_755 32.5(4) yes
P1 . Mo1 . C3 . 148.12(19) yes
O1 . Mo1 . C3 . 89.1(2) yes
C1 . Mo1 . C3 . 62.9(3) yes
C1 5_755 Mo1 . C3 . 89.4(3) yes
C2 . Mo1 . C3 . 36.4(3) yes
P1 . Mo1 . C3 5_755 148.12(19) yes
O1 . Mo1 . C3 5_755 89.1(2) yes
C1 . Mo1 . C3 5_755 89.4(3) yes
C1 5_755 Mo1 . C3 5_755 62.9(3) yes
C2 . Mo1 . C3 5_755 56.8(3) yes
P1 . Mo1 . C4 . 115.27(12) yes
O1 . Mo1 . C4 . 79.32(15) yes
C1 . Mo1 . C4 . 66.7(2) yes
C1 5_755 Mo1 . C4 . 115.3(3) yes
C2 . Mo1 . C4 . 59.0(2) yes
P1 . Mo1 . C4 5_755 115.27(12) yes
O1 . Mo1 . C4 5_755 79.32(15) yes
C1 . Mo1 . C4 5_755 115.3(3) yes
C1 5_755 Mo1 . C4 5_755 66.7(2) yes
C2 . Mo1 . C4 5_755 87.6(2) yes
P1 . Mo1 . C5 . 87.1(1) yes
O1 . Mo1 . C5 . 91.37(11) yes
C1 . Mo1 . C5 . 60.8(2) yes
C1 5_755 Mo1 . C5 . 118.8(2) yes
C2 . Mo1 . C5 . 75.7(2) yes
P1 . Mo1 . C5 5_755 87.1(1) yes
O1 . Mo1 . C5 5_755 91.37(11) yes
C1 . Mo1 . C5 5_755 118.8(2) yes
C1 5_755 Mo1 . C5 5_755 60.8(2) yes
C2 . Mo1 . C5 5_755 108.2(2) yes
P1 . Mo1 . C6 . 88.55(12) yes
O1 . Mo1 . C6 . 127.00(13) yes
C1 . Mo1 . C6 . 35.0(2) yes
C1 5_755 Mo1 . C6 . 86.1(2) yes
C2 . Mo1 . C6 . 66.1(2) yes
P1 . Mo1 . C6 5_755 88.55(12) yes
O1 . Mo1 . C6 5_755 127.00(13) yes
C1 . Mo1 . C6 5_755 86.1(2) yes
C1 5_755 Mo1 . C6 5_755 35.0(2) yes
C2 . Mo1 . C6 5_755 91.5(2) yes
C2 5_755 Mo1 . C3 . 56.8(3) yes
C2 5_755 Mo1 . C3 5_755 36.4(3) yes
C3 . Mo1 . C3 5_755 54.6(4) yes
C2 5_755 Mo1 . C4 . 87.6(2) yes
C3 . Mo1 . C4 . 33.5(2) yes
C3 5_755 Mo1 . C4 . 86.7(2) yes
C2 5_755 Mo1 . C4 5_755 59.0(2) yes
C3 . Mo1 . C4 5_755 86.7(2) yes
C3 5_755 Mo1 . C4 5_755 33.5(2) yes
C4 . Mo1 . C4 5_755 115.8(2) yes
C2 5_755 Mo1 . C5 . 108.2(2) yes
C3 . Mo1 . C5 . 66.2(2) yes
C3 5_755 Mo1 . C5 . 120.7(2) yes
C4 . Mo1 . C5 . 35.80(16) yes
C4 5_755 Mo1 . C5 . 151.57(17) yes
C2 5_755 Mo1 . C5 5_755 75.7(2) yes
C3 . Mo1 . C5 5_755 120.7(2) yes
C3 5_755 Mo1 . C5 5_755 66.2(2) yes
C4 . Mo1 . C5 5_755 151.57(17) yes
C4 5_755 Mo1 . C5 5_755 35.80(16) yes
C2 5_755 Mo1 . C6 . 91.5(2) yes
C3 . Mo1 . C6 . 80.4(2) yes
C3 5_755 Mo1 . C6 . 122.8(2) yes
C4 . Mo1 . C6 . 63.7(2) yes
C4 5_755 Mo1 . C6 . 150.03(19) yes
C2 5_755 Mo1 . C6 5_755 66.1(2) yes
C3 . Mo1 . C6 5_755 122.8(2) yes
C3 5_755 Mo1 . C6 5_755 80.4(2) yes
C4 . Mo1 . C6 5_755 150.03(19) yes
C4 5_755 Mo1 . C6 5_755 63.7(2) yes
C5 . Mo1 . C5 5_755 172.6(2) yes
C5 . Mo1 . C6 . 37.09(17) yes
C5 5_755 Mo1 . C6 . 138.16(19) yes
C5 . Mo1 . C6 5_755 138.16(19) yes
C5 5_755 Mo1 . C6 5_755 37.09(17) yes
C6 . Mo1 . C6 5_755 101.2(3) yes
P1 . N1 . C7 . 113.6(3) yes
Mo1 . P1 . N1 . 104.33(16) yes
Mo1 . P1 . C9 . 121.02(11) yes
N1 . P1 . C9 . 103.01(15) yes
Mo1 . P1 . C9 5_755 121.02(11) yes
N1 . P1 . C9 5_755 103.01(15) yes
C9 . P1 . C9 5_755 101.7(2) yes
Mo1 . O1 . C7 . 122.3(3) yes
Mo1 . C1 . C2 . 69.2(4) yes
Mo1 . C1 . C6 . 67.2(3) yes
C2 . C1 . C6 . 125.0(7) yes
Mo1 . C1 . H11 . 143.5 no
C2 . C1 . H11 . 117.5 no
C6 . C1 . H11 . 117.5 no
Mo1 . C2 . C1 . 76.2(4) yes
Mo1 . C2 . C2 5_755 73.75(19) yes
Mo1 . C2 . C3 . 71.7(4) yes
C1 . C2 . C3 . 119.4(7) yes
Mo1 . C2 . H21 . 123.5 no
C1 . C2 . H21 . 120.3 no
C3 . C2 . H21 . 120.3 no
Mo1 . C3 . C2 . 71.8(4) yes
Mo1 . C3 . C4 . 73.6(4) yes
C2 . C3 . C4 . 110.2(7) yes
Mo1 . C3 . H31 . 121.2 no
C2 . C3 . H31 . 124.9 no
C4 . C3 . H31 . 124.9 no
Mo1 . C4 . C3 . 72.9(4) yes
Mo1 . C4 . C5 . 69.3(2) yes
C3 . C4 . C5 . 130.5(6) yes
Mo1 . C4 . H41 . 77.1 no
C5 . C4 . H41 . 120.0 no
Mo1 . C4 . H42 . 125.2 no
C3 . C4 . H42 . 107.5 no
C5 . C4 . H42 . 120.0 no
H41 . C4 . H42 . 120.0 no
Mo1 . C5 . C4 . 74.9(2) yes
Mo1 . C5 . C6 . 72.1(2) yes
C4 . C5 . C6 . 116.8(4) yes
Mo1 . C5 . H51 . 122.9 no
C4 . C5 . H51 . 121.6 no
C6 . C5 . H51 . 121.6 no
Mo1 . C6 . C1 . 77.8(4) yes
Mo1 . C6 . C5 . 70.8(2) yes
C1 . C6 . C5 . 111.8(5) yes
Mo1 . C6 . H61 . 77.2 no
C5 . C6 . H61 . 120.0 no
Mo1 . C6 . H62 . 123.3 no
C1 . C6 . H62 . 127.9 no
C5 . C6 . H62 . 120.0 no
H61 . C6 . H62 . 120.0 no
N1 . C7 . O1 . 125.9(5) yes
N1 . C7 . C8 . 119.7(5) yes
O1 . C7 . C8 . 114.4(5) yes
C7 . C8 . H81 . 109.5 no
C7 . C8 . H82 . 109.5 no
H81 . C8 . H82 . 109.5 no
C7 . C8 . H82 5_755 109.5 no
H81 . C8 . H82 5_755 109.5 no
H82 . C8 . H82 5_755 109.5 no
P1 . C9 . C10 . 120.1(3) yes
P1 . C9 . C14 . 122.8(3) yes
C10 . C9 . C14 . 117.0(4) yes
C9 . C10 . C11 . 121.4(4) yes
C9 . C10 . H101 . 119.3 no
C11 . C10 . H101 . 119.3 no
C10 . C11 . C12 . 120.8(5) yes
C10 . C11 . H111 . 119.6 no
C12 . C11 . H111 . 119.6 no
C11 . C12 . C13 . 118.7(4) yes
C11 . C12 . H121 . 120.7 no
C13 . C12 . H121 . 120.7 no
C12 . C13 . C14 . 120.8(4) yes
C12 . C13 . H131 . 119.6 no
C14 . C13 . H131 . 119.6 no
C9 . C14 . C13 . 121.4(4) yes
C9 . C14 . H141 . 119.3 no
C13 . C14 . H141 . 119.3 no
C2 . H21 . C2 5_755 80.4 no
C3 . H41 . C4 . 122.5 no
C1 . H61 . C6 . 148.1 no

loop_
_geom_bond_atom_site_label_1
_geom_bond_site_symmetry_1
_geom_bond_atom_site_label_2
_geom_bond_site_symmetry_2
_geom_bond_distance
_geom_bond_publ_flag
Mo1 . P1 . 2.4471(14) yes
Mo1 . O1 . 2.152(4) yes
Mo1 . C1 . 2.383(7) yes
Mo1 . C1 5_755 2.383(7) yes
Mo1 . C2 . 2.294(7) yes
Mo1 . C2 5_755 2.294(7) yes
Mo1 . C3 . 2.292(7) yes
Mo1 . C3 5_755 2.292(7) yes
Mo1 . C4 . 2.302(5) yes
Mo1 . C4 5_755 2.302(5) yes
Mo1 . C5 . 2.231(4) yes
Mo1 . C5 5_755 2.231(4) yes
Mo1 . C6 . 2.248(4) yes
Mo1 . C6 5_755 2.248(4) yes
N1 . P1 . 1.679(4) yes
N1 . C7 . 1.298(7) yes
P1 . C9 . 1.834(4) yes
P1 . C9 5_755 1.834(4) yes
O1 . C7 . 1.291(6) yes
C1 . C2 . 1.393(12) yes
C1 . C6 . 1.40(1) yes
C1 . H11 . 1.000 no
C2 . C3 . 1.433(11) yes
C2 . H21 . 1.000 no
C3 . C4 . 1.324(9) yes
C3 . H31 . 1.000 no
C4 . C5 . 1.395(6) yes
C4 . H41 . 1.000 no
C4 . H42 . 1.000 no
C5 . C6 . 1.425(7) yes
C5 . H51 . 1.000 no
C6 . H61 . 1.000 no
C6 . H62 . 1.000 no
C7 . C8 . 1.508(7) yes
C8 . H81 . 1.000 no
C8 . H82 . 1.000 no
C8 . H82 5_755 1.000 no
C9 . C10 . 1.369(6) yes
C9 . C14 . 1.377(6) yes
C10 . C11 . 1.391(7) yes
C10 . H101 . 1.000 no
C11 . C12 . 1.359(6) yes
C11 . H111 . 1.000 no
C12 . C13 . 1.357(7) yes
C12 . H121 . 1.000 no
C13 . C14 . 1.388(7) yes
C13 . H131 . 1.000 no
C14 . H141 . 1.000 no
